data_2008388
loop_
_publ_author_name
'Kandasamy Chinnakali'
'Hoong-Kun Fun'
'Kamaraj Sriraghavan'
'Vayalakkavoor T.Ramakrishnan'

_publ_section_title
;
 2-Benzoyl-1-naphthyl benzoate
;
_journal_issue 4
_journal_name_full 'Acta Crystallographica Section C'
_journal_page_first 587
_journal_page_last 588
_journal_paper_doi 10.1107/S010827019801765X
_journal_volume 55
_journal_year 1999
_chemical_formula_sum 'C24 H16 O3'
_chemical_formula_weight 352.37
_chemical_name_systematic
;
2-benzoyl-1-naphthylbenzoate
;
_space_group_IT_number 14
_symmetry_cell_setting monoclinic
_symmetry_space_group_name_Hall '-P 2yn'
_symmetry_space_group_name_H-M 'P 1 21/n 1'
_audit_creation_method SHELXL-97
_cell_angle_alpha 90.00
_cell_angle_beta 94.2490(10)
_cell_angle_gamma 90.00
_cell_formula_units_Z 4
_cell_length_a 10.6629(4)
_cell_length_b 9.8546(4)
_cell_length_c 17.5982(8)
_cell_measurement_reflns_used 4068
_cell_measurement_temperature 293(2)
_cell_measurement_theta_max 28.50
_cell_measurement_theta_min 2.99
_cell_volume 1844.11(13)
_computing_cell_refinement 'SAINT (Siemens, 1996)'
_computing_data_collection 'SMART (Siemens, 1996)'
_computing_data_reduction SAINT
_computing_molecular_graphics SHELXTL
_computing_publication_material 'SHELXTL and PARST (Nardelli, 1995)'
_computing_structure_refinement SHELXTL
_computing_structure_solution 'SHELXTL (Sheldrick, 1997)'
_diffrn_ambient_temperature 293(2)
_diffrn_detector_area_resol_mean 8.33
_diffrn_measurement_device
;
Siemens SMART CCD area detector diffractometer
;
_diffrn_measurement_method '\w scans'
_diffrn_radiation_monochromator graphite
_diffrn_radiation_source 'fine-focus sealed tube'
_diffrn_radiation_type MoK\a
_diffrn_radiation_wavelength 0.71073
_diffrn_reflns_av_R_equivalents 0.045
_diffrn_reflns_av_sigmaI/netI 0.043
_diffrn_reflns_limit_h_max 14
_diffrn_reflns_limit_h_min -14
_diffrn_reflns_limit_k_max 13
_diffrn_reflns_limit_k_min 0
_diffrn_reflns_limit_l_max 23
_diffrn_reflns_limit_l_min 0
_diffrn_reflns_number 12365
_diffrn_reflns_theta_max 28.50
_diffrn_reflns_theta_min 2.99
_exptl_absorpt_coefficient_mu 0.083
_exptl_absorpt_correction_type none
_exptl_crystal_colour yellow
_exptl_crystal_density_diffrn 1.269
_exptl_crystal_density_method 'not measured'
_exptl_crystal_description parallelepiped
_exptl_crystal_F_000 736
_exptl_crystal_size_max 0.36
_exptl_crystal_size_mid 0.36
_exptl_crystal_size_min 0.24
_refine_diff_density_max 0.20
_refine_diff_density_min -0.17
_refine_ls_extinction_coef 0.0040(12)
_refine_ls_extinction_method 'SHELXTL (Sheldrick, 1997)'
_refine_ls_goodness_of_fit_ref 1.142
_refine_ls_hydrogen_treatment constr
_refine_ls_matrix_type full
_refine_ls_number_parameters 245
_refine_ls_number_reflns 4208
_refine_ls_number_restraints 0
_refine_ls_restrained_S_all 1.142
_refine_ls_R_factor_all 0.105
_refine_ls_R_factor_gt 0.065
_refine_ls_shift/su_max 0.000
_refine_ls_shift/su_mean 0.000
_refine_ls_structure_factor_coef Fsqd
_refine_ls_weighting_details 'calc w = 1/[\s^2^(Fo^2^)+(0.0589P)^2^+0.7524P] where P=(Fo^2^+2Fc^2^)/3'
_refine_ls_weighting_scheme calc
_refine_ls_wR_factor_ref 0.180
_reflns_number_gt 2922
_reflns_number_total 4651
_reflns_threshold_expression I>2\s(I)
_cod_data_source_file na1396.cif
_cod_data_source_block I
_cod_original_sg_symbol_H-M 'P 21/n'
_cod_database_code 2008388

loop_
_symmetry_equiv_pos_as_xyz
'x, y, z'
'-x+1/2, y+1/2, -z+1/2'
'-x, -y, -z'
'x-1/2, -y-1/2, z-1/2'

loop_
_atom_site_label
_atom_site_fract_x
_atom_site_fract_y
_atom_site_fract_z
_atom_site_U_iso_or_equiv
_atom_site_adp_type
_atom_site_calc_flag
_atom_site_refinement_flags
_atom_site_occupancy
_atom_site_disorder_assembly
_atom_site_disorder_group
_atom_site_type_symbol
O1 0.3598(2) 0.09980(19) -0.02053(10) 0.0751(6) Uani d . 1 . . O
O2 0.18660(15) 0.28408(17) 0.02853(9) 0.0531(4) Uani d . 1 . . O
O3 0.32739(17) 0.26787(19) 0.12979(9) 0.0631(5) Uani d . 1 . . O
C1 0.2657(2) 0.3766(2) -0.00569(12) 0.0462(5) Uani d . 1 . . C
C2 0.3452(2) 0.3299(2) -0.05818(12) 0.0461(5) Uani d . 1 . . C
C3 0.4164(2) 0.4276(2) -0.09473(13) 0.0512(6) Uani d . 1 . . C
H3 0.4706 0.3996 -0.1307 0.061 Uiso calc R 1 . . H
C4 0.4072(2) 0.5622(3) -0.07824(14) 0.0557(6) Uani d . 1 . . C
H4 0.4560 0.6242 -0.1029 0.067 Uiso calc R 1 . . H
C5 0.3181(3) 0.7521(3) -0.00576(18) 0.0715(8) Uani d . 1 . . C
H5 0.3610 0.8169 -0.0322 0.086 Uiso calc R 1 . . H
C6 0.2453(4) 0.7901(3) 0.0529(2) 0.0981(12) Uani d . 1 . . C
H6 0.2479 0.8795 0.0698 0.118 Uiso calc R 1 . . H
C7 0.1694(4) 0.6986(4) 0.0867(2) 0.1026(13) Uani d . 1 . . C
H7 0.1175 0.7295 0.1232 0.123 Uiso calc R 1 . . H
C8 0.1677(3) 0.5599(3) 0.06785(18) 0.0760(8) Uani d . 1 . . C
H8 0.1146 0.4995 0.0904 0.091 Uiso calc R 1 . . H
C9 0.2521(2) 0.5144(2) 0.01178(13) 0.0506(6) Uani d . 1 . . C
C10 0.3260(2) 0.6095(2) -0.02502(14) 0.0525(6) Uani d . 1 . . C
C11 0.3629(2) 0.1820(2) -0.07230(13) 0.0522(6) Uani d . 1 . . C
C12 0.3839(2) 0.1341(3) -0.15096(13) 0.0525(6) Uani d . 1 . . C
C13 0.4464(3) 0.0115(3) -0.15879(16) 0.0664(7) Uani d . 1 . . C
H13 0.4798 -0.0344 -0.1158 0.080 Uiso calc R 1 . . H
C14 0.4589(3) -0.0423(4) -0.2304(2) 0.0858(10) Uani d . 1 . . C
H14 0.5002 -0.1245 -0.2357 0.103 Uiso calc R 1 . . H
C15 0.4099(3) 0.0265(4) -0.29404(19) 0.0881(11) Uani d . 1 . . C
H15 0.4175 -0.0102 -0.3422 0.106 Uiso calc R 1 . . H
C16 0.3501(3) 0.1489(4) -0.28707(16) 0.0789(9) Uani d . 1 . . C
H16 0.3181 0.1951 -0.3304 0.095 Uiso calc R 1 . . H
C17 0.3374(3) 0.2035(3) -0.21548(14) 0.0612(7) Uani d . 1 . . C
H17 0.2976 0.2867 -0.2107 0.073 Uiso calc R 1 . . H
C18 0.2288(2) 0.2344(2) 0.09810(13) 0.0480(6) Uani d . 1 . . C
C19 0.1377(2) 0.1395(2) 0.12876(13) 0.0476(6) Uani d . 1 . . C
C20 0.1675(3) 0.0819(3) 0.19937(14) 0.0639(7) Uani d . 1 . . C
H20 0.2435 0.1028 0.2262 0.077 Uiso calc R 1 . . H
C21 0.0849(3) -0.0065(3) 0.23021(18) 0.0772(9) Uani d . 1 . . C
H21 0.1055 -0.0450 0.2777 0.093 Uiso calc R 1 . . H
C22 -0.0263(3) -0.0376(3) 0.1916(2) 0.0792(9) Uani d . 1 . . C
H22 -0.0817 -0.0971 0.2128 0.095 Uiso calc R 1 . . H
C23 -0.0570(3) 0.0184(3) 0.12151(19) 0.0791(9) Uani d . 1 . . C
H23 -0.1334 -0.0033 0.0953 0.095 Uiso calc R 1 . . H
C24 0.0247(3) 0.1069(3) 0.08941(16) 0.0624(7) Uani d . 1 . . C
H24 0.0037 0.1442 0.0416 0.075 Uiso calc R 1 . . H

loop_
_atom_site_aniso_label
_atom_site_aniso_U_11
_atom_site_aniso_U_22
_atom_site_aniso_U_33
_atom_site_aniso_U_12
_atom_site_aniso_U_13
_atom_site_aniso_U_23
O1 0.1206(17) 0.0523(11) 0.0535(10) -0.0009(11) 0.0142(11) 0.0106(9)
O2 0.0526(9) 0.0596(10) 0.0474(9) -0.0157(8) 0.0050(7) 0.0095(8)
O3 0.0616(11) 0.0754(12) 0.0517(10) -0.0208(9) -0.0012(8) 0.0043(9)
C1 0.0457(12) 0.0493(13) 0.0432(11) -0.0100(10) 0.0010(10) 0.0093(10)
C2 0.0506(13) 0.0468(13) 0.0409(11) -0.0078(10) 0.0024(10) 0.0051(10)
C3 0.0534(14) 0.0560(15) 0.0443(12) -0.0074(11) 0.0053(10) 0.0065(11)
C4 0.0570(14) 0.0549(15) 0.0543(14) -0.0148(12) -0.0013(12) 0.0165(12)
C5 0.085(2) 0.0472(15) 0.0800(19) -0.0011(14) -0.0085(16) 0.0060(14)
C6 0.132(3) 0.0495(19) 0.112(3) 0.017(2) 0.001(3) -0.0103(19)
C7 0.140(3) 0.077(2) 0.094(2) 0.038(2) 0.034(2) -0.005(2)
C8 0.078(2) 0.072(2) 0.080(2) 0.0085(16) 0.0222(16) -0.0025(16)
C9 0.0504(13) 0.0500(14) 0.0509(13) -0.0002(11) 0.0004(11) 0.0036(11)
C10 0.0545(14) 0.0473(14) 0.0539(14) -0.0028(11) -0.0070(11) 0.0074(11)
C11 0.0574(14) 0.0511(14) 0.0481(13) -0.0068(11) 0.0026(11) 0.0047(11)
C12 0.0534(14) 0.0538(14) 0.0506(13) -0.0104(11) 0.0060(11) -0.0004(11)
C13 0.0685(17) 0.0641(17) 0.0673(17) -0.0014(14) 0.0087(14) -0.0034(14)
C14 0.082(2) 0.086(2) 0.092(2) -0.0015(18) 0.0210(19) -0.027(2)
C15 0.083(2) 0.116(3) 0.067(2) -0.022(2) 0.0206(17) -0.030(2)
C16 0.082(2) 0.105(3) 0.0489(15) -0.0206(19) 0.0014(14) -0.0022(16)
C17 0.0627(16) 0.0696(17) 0.0509(14) -0.0100(13) 0.0015(12) 0.0017(13)
C18 0.0535(14) 0.0498(13) 0.0411(12) -0.0046(11) 0.0064(10) -0.0012(10)
C19 0.0523(13) 0.0470(13) 0.0450(12) -0.0023(10) 0.0140(10) -0.0003(10)
C20 0.0637(16) 0.0771(18) 0.0517(14) -0.0067(14) 0.0104(12) 0.0113(13)
C21 0.085(2) 0.080(2) 0.0697(18) 0.0008(17) 0.0252(17) 0.0264(16)
C22 0.081(2) 0.0637(18) 0.098(2) -0.0117(16) 0.0393(19) 0.0189(17)
C23 0.0668(18) 0.082(2) 0.090(2) -0.0261(16) 0.0130(16) 0.0118(18)
C24 0.0626(16) 0.0629(16) 0.0621(15) -0.0154(13) 0.0075(13) 0.0067(13)

loop_
_atom_type_symbol
_atom_type_description
_atom_type_scat_dispersion_real
_atom_type_scat_dispersion_imag
_atom_type_scat_source
C C 0.0033 0.0016 'International Tables Vol C Tables 4.2.6.8 and 6.1.1.4'
H H 0.0000 0.0000 'International Tables Vol C Tables 4.2.6.8 and 6.1.1.4'
O O 0.0106 0.0060 'International Tables Vol C Tables 4.2.6.8 and 6.1.1.4'

loop_
_geom_angle_atom_site_label_1
_geom_angle_atom_site_label_2
_geom_angle_atom_site_label_3
_geom_angle
C18 O2 C1 116.64(17)
C2 C1 C9 123.3(2)
C2 C1 O2 119.2(2)
C9 C1 O2 117.3(2)
C1 C2 C3 117.2(2)
C1 C2 C11 122.0(2)
C3 C2 C11 120.7(2)
C4 C3 C2 121.2(2)
C3 C4 C10 121.5(2)
C6 C5 C10 118.7(3)
C7 C6 C5 121.6(3)
C6 C7 C8 122.2(3)
C7 C8 C9 117.5(3)
C1 C9 C10 118.1(2)
C1 C9 C8 121.8(2)
C10 C9 C8 120.1(2)
C4 C10 C9 118.7(2)
C4 C10 C5 121.8(2)
C9 C10 C5 119.5(3)
O1 C11 C2 120.8(2)
O1 C11 C12 119.7(2)
C2 C11 C12 119.5(2)
C17 C12 C13 119.5(2)
C17 C12 C11 122.3(2)
C13 C12 C11 118.1(2)
C14 C13 C12 120.1(3)
C15 C14 C13 119.7(3)
C16 C15 C14 120.7(3)
C15 C16 C17 119.9(3)
C16 C17 C12 120.0(3)
O3 C18 O2 122.6(2)
O3 C18 C19 125.5(2)
O2 C18 C19 111.9(2)
C20 C19 C24 119.2(2)
C20 C19 C18 118.4(2)
C24 C19 C18 122.4(2)
C21 C20 C19 120.2(3)
C22 C21 C20 120.4(3)
C21 C22 C23 120.1(3)
C22 C23 C24 120.4(3)
C23 C24 C19 119.6(3)

loop_
_geom_bond_atom_site_label_1
_geom_bond_atom_site_label_2
_geom_bond_site_symmetry_2
_geom_bond_distance
_geom_bond_publ_flag
O1 C11 . 1.221(3) yes
O2 C18 . 1.364(3) yes
O2 C1 . 1.407(3) yes
O3 C18 . 1.199(3) yes
C1 C2 . 1.378(3) yes
C1 C9 . 1.402(3) yes
C2 C3 . 1.410(3) yes
C2 C11 . 1.493(3) yes
C3 C4 . 1.364(3) yes
C4 C10 . 1.402(4) yes
C5 C6 . 1.388(5) yes
C5 C10 . 1.450(4) yes
C6 C7 . 1.376(5) yes
C7 C8 . 1.406(5) yes
C8 C9 . 1.454(4) yes
C9 C10 . 1.412(3) yes
C11 C12 . 1.495(3) yes
C12 C17 . 1.386(3) ?
C12 C13 . 1.391(4) ?
C13 C14 . 1.383(4) ?
C14 C15 . 1.378(5) ?
C15 C16 . 1.374(5) ?
C16 C17 . 1.385(4) ?
C18 C19 . 1.479(3) yes
C19 C20 . 1.381(3) ?
C19 C24 . 1.383(3) ?
C20 C21 . 1.378(4) ?
C21 C22 . 1.357(4) ?
C22 C23 . 1.369(4) ?
C23 C24 . 1.383(4) ?

loop_
_geom_hbond_atom_site_label_D
_geom_hbond_atom_site_label_H
_geom_hbond_atom_site_label_A
_geom_hbond_site_symmetry_A
_geom_hbond_distance_DH
_geom_hbond_distance_HA
_geom_hbond_distance_DA
_geom_hbond_angle_DHA
_geom_hbond_publ_flag
C21 H21 O3 2_545 0.93 2.52 3.398(4) 156 yes

loop_
_geom_torsion_atom_site_label_1
_geom_torsion_atom_site_label_2
_geom_torsion_atom_site_label_3
_geom_torsion_atom_site_label_4
_geom_torsion
C18 O2 C1 C2 96.2(2)
C18 O2 C1 C9 -88.4(3)
C9 C1 C2 C3 0.7(3)
O2 C1 C2 C3 175.81(19)
C9 C1 C2 C11 176.5(2)
O2 C1 C2 C11 -8.4(3)
C1 C2 C3 C4 0.4(3)
C11 C2 C3 C4 -175.4(2)
C2 C3 C4 C10 -0.7(4)
C10 C5 C6 C7 -7.8(5)
C5 C6 C7 C8 4.7(6)
C6 C7 C8 C9 1.3(6)
C2 C1 C9 C10 -1.6(3)
O2 C1 C9 C10 -176.75(19)
C2 C1 C9 C8 -179.7(2)
O2 C1 C9 C8 5.2(3)
C7 C8 C9 C1 174.1(3)
C7 C8 C9 C10 -3.9(4)
C3 C4 C10 C9 -0.2(4)
C3 C4 C10 C5 178.4(2)
C1 C9 C10 C4 1.3(3)
C8 C9 C10 C4 179.4(2)
C1 C9 C10 C5 -177.3(2)
C8 C9 C10 C5 0.8(4)
C6 C5 C10 C4 -173.5(3)
C6 C5 C10 C9 5.0(4)
C1 C2 C11 O1 -34.3(4)
C3 C2 C11 O1 141.3(3)
C1 C2 C11 C12 145.3(2)
C3 C2 C11 C12 -39.1(3)
O1 C11 C12 C17 151.6(3)
C2 C11 C12 C17 -28.0(4)
O1 C11 C12 C13 -24.7(4)
C2 C11 C12 C13 155.7(2)
C17 C12 C13 C14 -1.7(4)
C11 C12 C13 C14 174.7(3)
C12 C13 C14 C15 0.4(5)
C13 C14 C15 C16 0.8(5)
C14 C15 C16 C17 -0.7(5)
C15 C16 C17 C12 -0.6(4)
C13 C12 C17 C16 1.8(4)
C11 C12 C17 C16 -174.5(2)
C1 O2 C18 O3 0.8(3)
C1 O2 C18 C19 179.47(19)
O3 C18 C19 C20 -0.9(4)
O2 C18 C19 C20 -179.5(2)
O3 C18 C19 C24 179.1(3)
O2 C18 C19 C24 0.5(3)
C24 C19 C20 C21 -0.3(4)
C18 C19 C20 C21 179.6(2)
C19 C20 C21 C22 -0.1(5)
C20 C21 C22 C23 0.2(5)
C21 C22 C23 C24 0.0(5)
C22 C23 C24 C19 -0.4(5)
C20 C19 C24 C23 0.6(4)
C18 C19 C24 C23 -179.4(3)

loop_
_cod_related_entry_id
_cod_related_entry_database
_cod_related_entry_code
1 ChemSpider 21105685
